data_7049383
loop_
_publ_author_name
'Lorenzini, Fabio'
'Lagueux-Tremblay, Pierre-Louis'
'Kayser, Laure V.'
'Anderson, Ethan'
'Arndtsen, Bruce A.'

_publ_section_title
;
 Synthesis, structure and palladium coordination of ambiphilic, pyridine-
 and phosphine-tethered N-boryl imine ligands.
;
_journal_issue 17
_journal_name_full 'Dalton transactions (Cambridge, England : 2003)'
_journal_page_first 5766
_journal_page_last 5772
_journal_paper_doi 10.1039/c8dt05100c
_journal_volume 48
_journal_year 2019
_chemical_formula_moiety '2(C27 H24 B Cl N2 Pd), C H Cl3'
_chemical_formula_sum 'C55 H49 B2 Cl5 N4 Pd2'
_chemical_formula_weight 1177.65
_chemical_name_systematic '[Pd{?1-NIM-[N-(diphenylboryl)-2-benzoylpyridinketimine]}Cl(C3H5)]'
_chemical_properties_physical Air-sensitive,Moisture-sensitive,Heat-sensitive
_space_group_crystal_system triclinic
_space_group_IT_number 2
_space_group_name_Hall '-P 1'
_space_group_name_H-M_alt 'P -1'
_symmetry_space_group_name_Hall '-P 1'
_symmetry_space_group_name_H-M 'P -1'
_atom_sites_solution_hydrogens geom
_atom_sites_solution_primary direct
_atom_sites_solution_secondary difmap
_audit_creation_method SHELXL-2018/3
_audit_update_record
;
2019-03-16 deposited with the CCDC.    2019-03-19 downloaded from the CCDC.
;
_cell_angle_alpha 84.1920(10)
_cell_angle_beta 85.2670(10)
_cell_angle_gamma 78.6660(10)
_cell_formula_units_Z 2
_cell_length_a 9.1405(4)
_cell_length_b 16.5696(8)
_cell_length_c 18.1527(9)
_cell_measurement_reflns_used 8134
_cell_measurement_temperature 298(2)
_cell_measurement_theta_max 47.712
_cell_measurement_theta_min 4.520
_cell_volume 2676.3(2)
_computing_cell_refinement 'SAINT V8.34A (Bruker AXS Inc., 2013)'
_computing_data_collection 'bruker APEX2'
_computing_data_reduction 'SAINT V8.34A (Bruker AXS Inc., 2013)'
_computing_molecular_graphics 'ShelXle (J. Appl. Cryst. 2011, 44, 1281-1284)'
_computing_publication_material 'ShelXle (J. Appl. Cryst. 2011, 44, 1281-1284)'
_computing_structure_refinement 'SHELXL-2018/3 (Sheldrick, 2018)'
_computing_structure_solution 'SHELXT 2014/4 (Sheldrick, 2014)'
_diffrn_ambient_temperature 298(2)
_diffrn_measured_fraction_theta_full 0.997
_diffrn_measured_fraction_theta_max 0.993
_diffrn_measurement_device_type 'Bruker APEX-II CCD'
_diffrn_measurement_method '\f and \w scans'
_diffrn_radiation_type MoK\a
_diffrn_radiation_wavelength 0.71073
_diffrn_reflns_av_R_equivalents 0.0266
_diffrn_reflns_av_unetI/netI 0.0329
_diffrn_reflns_Laue_measured_fraction_full 0.997
_diffrn_reflns_Laue_measured_fraction_max 0.993
_diffrn_reflns_limit_h_max 11
_diffrn_reflns_limit_h_min -11
_diffrn_reflns_limit_k_max 20
_diffrn_reflns_limit_k_min -20
_diffrn_reflns_limit_l_max 22
_diffrn_reflns_limit_l_min -22
_diffrn_reflns_number 27632
_diffrn_reflns_point_group_measured_fraction_full 0.997
_diffrn_reflns_point_group_measured_fraction_max 0.993
_diffrn_reflns_theta_full 25.242
_diffrn_reflns_theta_max 25.699
_diffrn_reflns_theta_min 1.616
_exptl_absorpt_coefficient_mu 0.961
_exptl_absorpt_correction_type multi-scan
_exptl_absorpt_process_details 'SADABS V2014/4 (Bruker AXS Inc.)'
_exptl_crystal_colour yellow
_exptl_crystal_density_diffrn 1.461
_exptl_crystal_density_method 'not measured'
_exptl_crystal_description pyramidal
_exptl_crystal_F_000 1188
_exptl_crystal_recrystallization_method 'Re-crystallisation from solvent: chloroform/diethyl ether'
_exptl_crystal_size_max 0.200
_exptl_crystal_size_mid 0.200
_exptl_crystal_size_min 0.100
_exptl_transmission_factor_max 0.7453
_exptl_transmission_factor_min 0.6884
_refine_diff_density_max 0.663
_refine_diff_density_min -0.474
_refine_diff_density_rms 0.060
_refine_ls_extinction_method none
_refine_ls_goodness_of_fit_ref 1.013
_refine_ls_hydrogen_treatment constr
_refine_ls_matrix_type full
_refine_ls_number_parameters 623
_refine_ls_number_reflns 10106
_refine_ls_number_restraints 3
_refine_ls_restrained_S_all 1.013
_refine_ls_R_factor_all 0.0515
_refine_ls_R_factor_gt 0.0368
_refine_ls_shift/su_max 0.002
_refine_ls_shift/su_mean 0.000
_refine_ls_structure_factor_coef Fsqd
_refine_ls_weighting_details 'w=1/[\s^2^(Fo^2^)+(0.0403P)^2^+1.9344P] where P=(Fo^2^+2Fc^2^)/3'
_refine_ls_weighting_scheme calc
_refine_ls_wR_factor_gt 0.0855
_refine_ls_wR_factor_ref 0.0945
_reflns_Friedel_coverage 0.000
_reflns_number_gt 7904
_reflns_number_total 10106
_reflns_threshold_expression 'I > 2\s(I)'
_cod_data_source_file c8dt05100c2.cif
_cod_data_source_block Compound3a
_cod_depositor_comments 'Adding full bibliography for 7049383--7049388.cif.'
_cod_database_code 7049383
_shelx_shelxl_version_number 2018/3
_shelx_space_group_comment
;
The symmetry employed for this shelxl refinement is uniquely defined
by the following loop, which should always be used as a source of
symmetry information in preference to the above space-group names.
They are only intended as comments.
;
_shelx_estimated_absorpt_t_min 0.831
_shelx_estimated_absorpt_t_max 0.910

loop_
_space_group_symop_operation_xyz
'x, y, z'
'-x, -y, -z'

loop_
_atom_site_label
_atom_site_type_symbol
_atom_site_fract_x
_atom_site_fract_y
_atom_site_fract_z
_atom_site_U_iso_or_equiv
_atom_site_adp_type
_atom_site_occupancy
_atom_site_site_symmetry_order
_atom_site_calc_flag
_atom_site_refinement_flags_posn
_atom_site_refinement_flags_adp
_atom_site_refinement_flags_occupancy
_atom_site_disorder_assembly
_atom_site_disorder_group
Pd2 Pd 0.72624(3) 0.92067(2) 0.81753(2) 0.04534(9) Uani 1 1 d . . . . .
Pd1 Pd 0.15067(3) 0.41950(2) 0.67612(2) 0.04954(9) Uani 1 1 d . . . . .
Cl2 Cl 0.63230(11) 0.79910(7) 0.80957(6) 0.0646(3) Uani 1 1 d . . . . .
Cl1 Cl 0.36275(13) 0.31489(7) 0.65832(6) 0.0745(3) Uani 1 1 d . . . . .
Cl5 Cl 1.26538(19) 1.08079(9) 0.73026(8) 0.1088(5) Uani 1 1 d . . . . .
Cl4 Cl 1.22088(19) 1.14691(12) 0.87136(9) 0.1241(6) Uani 1 1 d . . . . .
Cl3 Cl 1.0047(2) 1.20424(11) 0.76635(11) 0.1264(6) Uani 1 1 d . . . . .
N3 N 0.9129(3) 0.89361(15) 0.74149(13) 0.0363(6) Uani 1 1 d . . . . .
N1 N 0.2335(3) 0.47792(15) 0.75749(14) 0.0401(6) Uani 1 1 d . . . . .
N2 N 0.2595(3) 0.53915(15) 0.86830(14) 0.0387(6) Uani 1 1 d . . . . .
N4 N 1.0959(3) 0.89587(17) 0.63997(14) 0.0405(6) Uani 1 1 d . . . . .
C102 C 1.1628(3) 0.87441(19) 0.70425(17) 0.0381(7) Uani 1 1 d . . . . .
C101 C 1.0451(3) 0.87392(19) 0.76500(16) 0.0366(7) Uani 1 1 d . . . . .
C13 C 0.2998(4) 0.37893(19) 0.87961(18) 0.0410(7) Uani 1 1 d . . . . .
C2 C 0.3144(3) 0.58144(19) 0.80832(18) 0.0407(7) Uani 1 1 d . . . . .
C113 C 0.8531(4) 1.0128(2) 0.63963(17) 0.0447(8) Uani 1 1 d . . . . .
C19 C 0.0216(4) 0.4721(2) 0.85901(17) 0.0407(7) Uani 1 1 d . . . . .
C103 C 1.3175(4) 0.8570(2) 0.70521(19) 0.0474(8) Uani 1 1 d . . . . .
H5A H 1.364439 0.842095 0.750701 0.057 Uiso 1 1 calc R U . . .
C119 C 0.8437(3) 0.8567(2) 0.61020(18) 0.0459(8) Uani 1 1 d . . . . .
C1 C 0.2930(4) 0.54148(19) 0.74207(18) 0.0424(7) Uani 1 1 d . . . . .
C107 C 1.0766(3) 0.8564(2) 0.84429(17) 0.0416(7) Uani 1 1 d . . . . .
C24 C -0.0456(4) 0.4034(2) 0.8593(2) 0.0518(9) Uani 1 1 d . . . . .
H00A H 0.015598 0.350084 0.857960 0.062 Uiso 1 1 calc R U . . .
C3 C 0.3784(4) 0.6489(2) 0.8153(2) 0.0511(9) Uani 1 1 d . . . . .
H00B H 0.416835 0.678216 0.772757 0.061 Uiso 1 1 calc R U . . .
C6 C 0.2662(4) 0.5621(2) 0.93614(19) 0.0494(8) Uani 1 1 d . . . . .
H00C H 0.226944 0.532121 0.977999 0.059 Uiso 1 1 calc R U . . .
C20 C -0.0739(4) 0.5483(2) 0.8628(2) 0.0549(9) Uani 1 1 d . . . . .
H00D H -0.032530 0.596553 0.863447 0.066 Uiso 1 1 calc R U . . .
C14 C 0.4282(4) 0.3367(2) 0.8431(2) 0.0527(9) Uani 1 1 d . . . . .
H00E H 0.455997 0.355770 0.793742 0.063 Uiso 1 1 calc R U . . .
C108 C 1.0039(4) 0.8022(2) 0.88953(19) 0.0490(8) Uani 1 1 d . . . . .
H00F H 0.940296 0.772793 0.868807 0.059 Uiso 1 1 calc R U . . .
C114 C 0.9400(4) 1.0716(2) 0.6188(2) 0.0544(9) Uani 1 1 d . . . . .
H00G H 1.045088 1.054014 0.611457 0.065 Uiso 1 1 calc R U . . .
C18 C 0.2662(4) 0.3487(2) 0.9524(2) 0.0518(9) Uani 1 1 d . . . . .
H00H H 0.180387 0.376166 0.979405 0.062 Uiso 1 1 calc R U . . .
C120 C 0.7915(4) 0.8836(3) 0.5402(2) 0.0676(12) Uani 1 1 d . . . . .
H00I H 0.794582 0.938677 0.520654 0.081 Uiso 1 1 calc R U . . .
C21 C -0.2278(4) 0.5556(3) 0.8656(2) 0.0673(11) Uani 1 1 d . . . . .
H00J H -0.290251 0.608473 0.868182 0.081 Uiso 1 1 calc R U . . .
C5 C 0.3296(4) 0.6290(2) 0.9462(2) 0.0550(9) Uani 1 1 d . . . . .
H00K H 0.334703 0.644729 0.994706 0.066 Uiso 1 1 calc R U . . .
C104 C 1.4017(4) 0.8616(2) 0.6389(2) 0.0582(10) Uani 1 1 d . . . . .
H00L H 1.507803 0.850405 0.638147 0.070 Uiso 1 1 calc R U . . .
C105 C 1.3304(4) 0.8827(3) 0.5737(2) 0.0637(11) Uani 1 1 d . . . . .
H00M H 1.387344 0.886022 0.527627 0.076 Uiso 1 1 calc R U . . .
C112 C 1.1687(4) 0.8983(2) 0.87575(19) 0.0571(10) Uani 1 1 d . . . . .
H00N H 1.220764 0.934727 0.845087 0.069 Uiso 1 1 calc R U . . .
C118 C 0.6993(4) 1.0426(3) 0.6502(2) 0.0643(11) Uani 1 1 d . . . . .
H01A H 0.634115 1.004534 0.663504 0.077 Uiso 1 1 calc R U . . .
C106 C 1.1770(4) 0.8990(2) 0.57542(19) 0.0533(9) Uani 1 1 d . . . . .
H01B H 1.128172 0.912532 0.530357 0.064 Uiso 1 1 calc R U . . .
B1 B 0.9160(4) 0.9153(2) 0.6556(2) 0.0416(9) Uani 1 1 d . . . . .
B2 B 0.1992(4) 0.4619(2) 0.8432(2) 0.0397(8) Uani 1 1 d . . . . .
C23 C -0.2001(4) 0.4112(3) 0.8615(2) 0.0667(11) Uani 1 1 d . . . . .
H01C H -0.243093 0.363577 0.860901 0.080 Uiso 1 1 calc R U . . .
C7 C 0.3354(5) 0.5754(2) 0.66615(19) 0.0535(9) Uani 1 1 d . . . . .
C124 C 0.8319(4) 0.7766(2) 0.6359(2) 0.0640(11) Uani 1 1 d . . . . .
H01D H 0.864484 0.755432 0.683653 0.077 Uiso 1 1 calc R U . . .
C4 C 0.3853(4) 0.6726(2) 0.8853(2) 0.0558(9) Uani 1 1 d . . . . .
H01E H 0.428400 0.719008 0.891520 0.067 Uiso 1 1 calc R U . . .
C17 C 0.3551(5) 0.2796(3) 0.9863(2) 0.0669(12) Uani 1 1 d . . . . .
H01F H 0.329485 0.260065 1.035767 0.080 Uiso 1 1 calc R U . . .
C16 C 0.4795(5) 0.2395(3) 0.9486(3) 0.0744(13) Uani 1 1 d . . . . .
H01G H 0.540619 0.192246 0.971846 0.089 Uiso 1 1 calc R U . . .
C22 C -0.2906(4) 0.4875(3) 0.8646(2) 0.0700(12) Uani 1 1 d . . . . .
H01H H -0.396135 0.492851 0.866046 0.084 Uiso 1 1 calc R U . . .
C109 C 1.0238(4) 0.7909(3) 0.9649(2) 0.0663(11) Uani 1 1 d . . . . .
H01I H 0.975310 0.752880 0.995627 0.080 Uiso 1 1 calc R U . . .
C15 C 0.5158(4) 0.2676(2) 0.8772(3) 0.0692(12) Uani 1 1 d . . . . .
H01J H 0.601751 0.239431 0.850859 0.083 Uiso 1 1 calc R U . . .
C117 C 0.6401(5) 1.1264(3) 0.6418(3) 0.0798(14) Uani 1 1 d . . . . .
H01K H 0.535505 1.145025 0.650226 0.096 Uiso 1 1 calc R U . . .
C116 C 0.7293(6) 1.1821(3) 0.6217(3) 0.0820(14) Uani 1 1 d . . . . .
H01L H 0.687792 1.239488 0.616895 0.098 Uiso 1 1 calc R U . . .
C111 C 1.1861(5) 0.8880(3) 0.9511(2) 0.0723(12) Uani 1 1 d . . . . .
H01M H 1.248364 0.917864 0.972307 0.087 Uiso 1 1 calc R U . . .
C121 C 0.7357(5) 0.8330(4) 0.4982(2) 0.0847(16) Uani 1 1 d . . . . .
H01N H 0.703505 0.853323 0.450185 0.102 Uiso 1 1 calc R U . . .
C110 C 1.1131(5) 0.8344(3) 0.9952(2) 0.0754(13) Uani 1 1 d . . . . .
H01O H 1.124496 0.827308 1.047117 0.091 Uiso 1 1 calc R U . . .
C115 C 0.8802(6) 1.1553(3) 0.6081(2) 0.0760(12) Uani 1 1 d . . . . .
H01P H 0.943149 1.193703 0.591617 0.091 Uiso 1 1 calc R U . . .
C8 C 0.4685(6) 0.5445(3) 0.6317(3) 0.0978(17) Uani 1 1 d . . . . .
H01Q H 0.535980 0.501349 0.656513 0.117 Uiso 1 1 calc R U . . .
C201 C 1.1960(6) 1.1694(3) 0.7778(3) 0.0855(14) Uani 1 1 d . . . . .
H6A H 1.251489 1.214170 0.758098 0.103 Uiso 1 1 calc R U . . .
C122 C 0.7265(5) 0.7552(4) 0.5247(3) 0.0844(15) Uani 1 1 d . . . . .
H01Z H 0.687577 0.720763 0.495653 0.101 Uiso 1 1 calc R U . . .
C123 C 0.7735(5) 0.7261(3) 0.5936(3) 0.0850(14) Uani 1 1 d . . . . .
H02A H 0.766502 0.671348 0.612705 0.102 Uiso 1 1 calc R U . . .
C12 C 0.2416(7) 0.6388(3) 0.6303(3) 0.1048(19) Uani 1 1 d . . . . .
H02B H 0.150105 0.663224 0.654808 0.126 Uiso 1 1 calc R U . . .
C9 C 0.5073(8) 0.5752(5) 0.5608(3) 0.125(2) Uani 1 1 d . . . . .
H02C H 0.601459 0.553159 0.537340 0.150 Uiso 1 1 calc R U . . .
C10 C 0.4131(10) 0.6357(5) 0.5246(3) 0.123(3) Uani 1 1 d . . . . .
H02E H 0.440262 0.656151 0.475618 0.148 Uiso 1 1 calc R U . . .
C11 C 0.2796(10) 0.6676(4) 0.5580(3) 0.129(2) Uani 1 1 d . . . . .
H02F H 0.211743 0.709663 0.532184 0.155 Uiso 1 1 calc R U . . .
C25A C 0.0332(17) 0.3867(8) 0.5922(10) 0.085(4) Uani 0.755(9) 1 d D . P A 1
H25A H 0.039588 0.418292 0.543162 0.102 Uiso 0.755(9) 1 calc R U P A 1
H25B H 0.038322 0.326849 0.589190 0.102 Uiso 0.755(9) 1 calc R U P A 1
C26A C -0.054(4) 0.5012(15) 0.6627(12) 0.092(3) Uani 0.755(9) 1 d D . P A 1
H26A H -0.109256 0.521362 0.708576 0.111 Uiso 0.755(9) 1 calc R U P A 1
H26B H -0.056575 0.544426 0.620773 0.111 Uiso 0.755(9) 1 calc R U P A 1
C27A C -0.0689(7) 0.4241(5) 0.6460(4) 0.086(2) Uani 0.755(9) 1 d D . P A 1
H27A H -0.138074 0.392531 0.676873 0.104 Uiso 0.755(9) 1 calc R U P A 1
C25B C -0.006(7) 0.388(2) 0.603(3) 0.085(4) Uani 0.245(9) 1 d D . P A 2
H25C H 0.036682 0.367071 0.555459 0.102 Uiso 0.245(9) 1 calc R U P A 2
H25D H -0.085586 0.359695 0.627541 0.102 Uiso 0.245(9) 1 calc R U P A 2
C26B C -0.064(13) 0.505(5) 0.675(4) 0.092(3) Uani 0.245(9) 1 d D . P A 2
H26C H -0.148515 0.487194 0.705502 0.111 Uiso 0.245(9) 1 calc R U P A 2
H26D H -0.061260 0.564500 0.676132 0.111 Uiso 0.245(9) 1 calc R U P A 2
C27B C -0.025(2) 0.4718(16) 0.6085(15) 0.086(2) Uani 0.245(9) 1 d D . P A 2
H27B H -0.005196 0.508753 0.563189 0.104 Uiso 0.245(9) 1 calc R U P A 2
C25C C 0.5736(6) 0.9701(4) 0.9026(3) 0.0982(17) Uani 1 1 d . . . B 1
H25E H 0.466769 0.969452 0.897603 0.118 Uiso 1 1 calc R U . B 1
H25F H 0.604592 0.956014 0.954080 0.118 Uiso 1 1 calc R U . B 1
C27C C 0.7811(6) 1.0296(3) 0.8503(3) 0.0860(15) Uani 1 1 d . . . B 1
H27C H 0.839077 1.023363 0.894963 0.103 Uiso 1 1 calc R U . B 1
H27D H 0.813080 1.068726 0.810189 0.103 Uiso 1 1 calc R U . B 1
C26C C 0.6306(7) 1.0322(4) 0.8623(4) 0.118(2) Uani 1 1 d . . . B 1
H26E H 0.561670 1.074281 0.831638 0.142 Uiso 1 1 calc R U . B 1

loop_
_atom_site_aniso_label
_atom_site_aniso_U_11
_atom_site_aniso_U_22
_atom_site_aniso_U_33
_atom_site_aniso_U_23
_atom_site_aniso_U_13
_atom_site_aniso_U_12
Pd2 0.03712(14) 0.05499(17) 0.04292(15) -0.00224(12) 0.00280(11) -0.00956(12)
Pd1 0.06018(18) 0.04432(16) 0.04365(16) -0.00668(12) -0.00540(13) -0.00646(13)
Cl2 0.0586(6) 0.0773(7) 0.0657(6) 0.0166(5) -0.0167(5) -0.0377(5)
Cl1 0.0815(7) 0.0669(7) 0.0678(7) -0.0207(5) 0.0031(5) 0.0083(5)
Cl5 0.1428(13) 0.0977(10) 0.0879(9) -0.0277(8) 0.0179(9) -0.0277(9)
Cl4 0.1168(12) 0.1645(16) 0.0957(10) -0.0540(10) -0.0217(9) -0.0105(11)
Cl3 0.1250(13) 0.1108(12) 0.1469(15) -0.0213(10) -0.0438(11) -0.0110(10)
N3 0.0315(13) 0.0418(15) 0.0356(14) 0.0023(11) -0.0031(11) -0.0092(11)
N1 0.0412(15) 0.0351(14) 0.0419(15) -0.0005(11) -0.0009(12) -0.0044(12)
N2 0.0378(14) 0.0362(14) 0.0424(15) -0.0025(11) 0.0002(11) -0.0094(11)
N4 0.0324(14) 0.0518(16) 0.0353(14) 0.0006(12) -0.0029(11) -0.0048(12)
C102 0.0341(16) 0.0418(18) 0.0371(17) 0.0030(13) -0.0061(13) -0.0061(13)
C101 0.0329(16) 0.0410(17) 0.0365(16) 0.0026(13) -0.0050(13) -0.0101(13)
C13 0.0437(18) 0.0364(17) 0.0466(19) -0.0012(14) -0.0101(15) -0.0150(14)
C2 0.0361(17) 0.0361(17) 0.0487(19) 0.0013(14) -0.0033(14) -0.0067(14)
C113 0.0404(18) 0.058(2) 0.0327(17) 0.0051(15) -0.0070(14) -0.0038(16)
C19 0.0439(18) 0.0421(18) 0.0381(17) -0.0034(14) -0.0026(14) -0.0130(15)
C103 0.0360(18) 0.057(2) 0.049(2) 0.0009(16) -0.0073(15) -0.0072(15)
C119 0.0301(16) 0.062(2) 0.0443(19) -0.0079(16) -0.0012(14) -0.0051(15)
C1 0.0426(18) 0.0349(17) 0.0471(19) 0.0020(14) -0.0001(15) -0.0049(14)
C107 0.0343(17) 0.053(2) 0.0375(17) 0.0028(14) -0.0057(13) -0.0105(15)
C24 0.049(2) 0.052(2) 0.058(2) -0.0069(17) -0.0044(17) -0.0158(17)
C3 0.050(2) 0.045(2) 0.059(2) 0.0053(17) 0.0000(17) -0.0176(16)
C6 0.056(2) 0.050(2) 0.046(2) -0.0062(16) 0.0022(16) -0.0203(17)
C20 0.052(2) 0.049(2) 0.064(2) -0.0098(18) -0.0039(18) -0.0093(17)
C14 0.046(2) 0.046(2) 0.066(2) -0.0007(17) -0.0041(17) -0.0118(16)
C108 0.0401(18) 0.061(2) 0.045(2) 0.0077(16) -0.0056(15) -0.0116(16)
C114 0.053(2) 0.058(2) 0.053(2) 0.0005(17) -0.0065(17) -0.0124(18)
C18 0.059(2) 0.050(2) 0.050(2) 0.0022(16) -0.0101(17) -0.0197(17)
C120 0.062(2) 0.107(3) 0.041(2) 0.003(2) -0.0072(18) -0.038(2)
C21 0.050(2) 0.068(3) 0.080(3) -0.016(2) -0.001(2) 0.001(2)
C5 0.061(2) 0.058(2) 0.052(2) -0.0141(18) -0.0026(18) -0.0222(19)
C104 0.0316(18) 0.074(3) 0.064(2) -0.003(2) 0.0029(17) -0.0031(17)
C105 0.044(2) 0.093(3) 0.049(2) -0.003(2) 0.0111(17) -0.009(2)
C112 0.055(2) 0.077(3) 0.044(2) 0.0037(18) -0.0077(17) -0.027(2)
C118 0.048(2) 0.066(3) 0.070(3) 0.015(2) -0.0018(19) -0.0019(19)
C106 0.047(2) 0.071(2) 0.0386(19) -0.0001(17) 0.0012(15) -0.0063(18)
B1 0.0303(18) 0.058(2) 0.0341(19) 0.0031(17) -0.0029(15) -0.0066(17)
B2 0.045(2) 0.0332(19) 0.042(2) -0.0016(15) 0.0021(16) -0.0136(16)
C23 0.053(2) 0.081(3) 0.073(3) -0.006(2) -0.006(2) -0.031(2)
C7 0.072(3) 0.046(2) 0.044(2) 0.0004(16) 0.0026(18) -0.0207(18)
C124 0.059(2) 0.061(3) 0.072(3) -0.021(2) -0.021(2) 0.0038(19)
C4 0.055(2) 0.046(2) 0.072(3) -0.0088(18) -0.0044(19) -0.0224(17)
C17 0.087(3) 0.060(3) 0.063(3) 0.016(2) -0.031(2) -0.034(2)
C16 0.070(3) 0.054(3) 0.103(4) 0.017(2) -0.046(3) -0.016(2)
C22 0.039(2) 0.090(3) 0.080(3) -0.012(2) -0.0027(19) -0.008(2)
C109 0.054(2) 0.096(3) 0.046(2) 0.021(2) -0.0035(18) -0.020(2)
C15 0.049(2) 0.050(2) 0.107(4) -0.003(2) -0.015(2) -0.0023(18)
C117 0.062(3) 0.080(3) 0.079(3) 0.014(3) -0.001(2) 0.019(2)
C116 0.108(4) 0.055(3) 0.073(3) 0.011(2) -0.006(3) 0.002(3)
C111 0.066(3) 0.107(4) 0.052(2) -0.007(2) -0.017(2) -0.033(3)
C121 0.068(3) 0.155(5) 0.044(2) -0.016(3) -0.005(2) -0.050(3)
C110 0.063(3) 0.123(4) 0.038(2) 0.005(2) -0.0098(19) -0.016(3)
C115 0.096(4) 0.060(3) 0.074(3) 0.005(2) -0.006(3) -0.023(3)
C8 0.104(4) 0.103(4) 0.072(3) 0.014(3) 0.024(3) -0.007(3)
C201 0.095(4) 0.076(3) 0.092(4) -0.017(3) 0.010(3) -0.035(3)
C122 0.059(3) 0.123(4) 0.082(3) -0.059(3) -0.002(2) -0.019(3)
C123 0.083(3) 0.059(3) 0.116(4) -0.033(3) -0.020(3) -0.002(2)
C12 0.130(5) 0.088(4) 0.077(3) 0.033(3) 0.002(3) 0.003(3)
C9 0.144(6) 0.143(6) 0.080(4) -0.001(4) 0.048(4) -0.035(5)
C10 0.201(8) 0.126(6) 0.056(3) 0.010(3) 0.018(4) -0.082(6)
C11 0.186(7) 0.111(5) 0.080(4) 0.050(4) -0.024(4) -0.027(5)
C25A 0.087(10) 0.101(4) 0.072(7) -0.031(3) -0.027(6) -0.007(4)
C26A 0.091(6) 0.094(4) 0.083(9) -0.025(4) -0.042(7) 0.029(4)
C27A 0.066(4) 0.108(6) 0.089(5) -0.024(4) -0.028(4) -0.009(4)
C25B 0.087(10) 0.101(4) 0.072(7) -0.031(3) -0.027(6) -0.007(4)
C26B 0.091(6) 0.094(4) 0.083(9) -0.025(4) -0.042(7) 0.029(4)
C27B 0.066(4) 0.108(6) 0.089(5) -0.024(4) -0.028(4) -0.009(4)
C25C 0.086(4) 0.125(5) 0.079(3) -0.034(3) 0.039(3) -0.014(3)
C27C 0.094(4) 0.071(3) 0.100(4) -0.044(3) 0.010(3) -0.023(3)
C26C 0.106(5) 0.109(5) 0.140(6) -0.072(4) 0.030(4) -0.007(4)

loop_
_atom_type_symbol
_atom_type_description
_atom_type_scat_dispersion_real
_atom_type_scat_dispersion_imag
_atom_type_scat_source
C C 0.0033 0.0016 'International Tables Vol C Tables 4.2.6.8 and 6.1.1.4'
H H 0.0000 0.0000 'International Tables Vol C Tables 4.2.6.8 and 6.1.1.4'
N N 0.0061 0.0033 'International Tables Vol C Tables 4.2.6.8 and 6.1.1.4'
B B 0.0013 0.0007 'International Tables Vol C Tables 4.2.6.8 and 6.1.1.4'
Cl Cl 0.1484 0.1585 'International Tables Vol C Tables 4.2.6.8 and 6.1.1.4'
Pd Pd -0.9988 1.0072 'International Tables Vol C Tables 4.2.6.8 and 6.1.1.4'

loop_
_geom_angle_atom_site_label_1
_geom_angle_atom_site_label_2
_geom_angle_atom_site_label_3
_geom_angle
C26C Pd2 N3 129.7(2)
C26C Pd2 C25C 37.9(2)
N3 Pd2 C25C 164.44(18)
C26C Pd2 C27C 37.9(2)
N3 Pd2 C27C 96.00(15)
C25C Pd2 C27C 68.9(2)
C26C Pd2 Cl2 131.75(19)
N3 Pd2 Cl2 96.88(7)
C25C Pd2 Cl2 97.83(17)
C27C Pd2 Cl2 165.94(15)
C26A Pd1 C25A 68.5(5)
C26A Pd1 C27A 38.2(7)
C25A Pd1 C27A 38.7(4)
C27B Pd1 N1 126.4(7)
C26A Pd1 N1 98.9(5)
C25A Pd1 N1 167.0(3)
C27A Pd1 N1 131.4(2)
C27B Pd1 C26B 37.3(13)
N1 Pd1 C26B 94.1(17)
C27B Pd1 C25B 37.4(9)
N1 Pd1 C25B 160.2(11)
C26B Pd1 C25B 66(2)
C27B Pd1 Cl1 132.0(7)
C26A Pd1 Cl1 163.1(4)
C25A Pd1 Cl1 94.8(3)
C27A Pd1 Cl1 128.2(2)
N1 Pd1 Cl1 97.53(7)
C26B Pd1 Cl1 168.4(17)
C25B Pd1 Cl1 102.0(10)
C101 N3 B1 112.0(2)
C101 N3 Pd2 119.9(2)
B1 N3 Pd2 126.33(19)
C1 N1 B2 111.4(3)
C1 N1 Pd1 122.8(2)
B2 N1 Pd1 124.5(2)
C6 N2 C2 120.2(3)
C6 N2 B2 129.8(3)
C2 N2 B2 109.9(3)
C106 N4 C102 120.7(3)
C106 N4 B1 129.1(3)
C102 N4 B1 110.2(2)
N4 C102 C103 120.8(3)
N4 C102 C101 108.1(2)
C103 C102 C101 131.1(3)
N3 C101 C102 112.5(3)
N3 C101 C107 124.0(3)
C102 C101 C107 123.5(3)
C14 C13 C18 116.7(3)
C14 C13 B2 122.8(3)
C18 C13 B2 120.4(3)
N2 C2 C3 121.3(3)
N2 C2 C1 107.9(3)
C3 C2 C1 130.8(3)
C114 C113 C118 116.0(3)
C114 C113 B1 125.1(3)
C118 C113 B1 118.9(3)
C20 C19 C24 116.6(3)
C20 C19 B2 123.4(3)
C24 C19 B2 119.4(3)
C104 C103 C102 118.7(3)
C104 C103 H5A 120.6
C102 C103 H5A 120.6
C124 C119 C120 115.6(4)
C124 C119 B1 123.3(3)
C120 C119 B1 121.1(3)
N1 C1 C2 113.1(3)
N1 C1 C7 125.3(3)
C2 C1 C7 121.6(3)
C112 C107 C108 118.8(3)
C112 C107 C101 121.0(3)
C108 C107 C101 120.0(3)
C23 C24 C19 121.5(4)
C23 C24 H00A 119.3
C19 C24 H00A 119.3
C4 C3 C2 118.5(3)
C4 C3 H00B 120.7
C2 C3 H00B 120.7
N2 C6 C5 120.8(3)
N2 C6 H00C 119.6
C5 C6 H00C 119.6
C21 C20 C19 121.6(4)
C21 C20 H00D 119.2
C19 C20 H00D 119.2
C15 C14 C13 121.3(4)
C15 C14 H00E 119.3
C13 C14 H00E 119.3
C109 C108 C107 120.1(3)
C109 C108 H00F 119.9
C107 C108 H00F 119.9
C113 C114 C115 122.7(4)
C113 C114 H00G 118.6
C115 C114 H00G 118.6
C17 C18 C13 121.5(4)
C17 C18 H00H 119.2
C13 C18 H00H 119.2
C121 C120 C119 122.4(4)
C121 C120 H00I 118.8
C119 C120 H00I 118.8
C22 C21 C20 120.6(4)
C22 C21 H00J 119.7
C20 C21 H00J 119.7
C4 C5 C6 119.3(3)
C4 C5 H00K 120.3
C6 C5 H00K 120.3
C103 C104 C105 119.3(3)
C103 C104 H00L 120.3
C105 C104 H00L 120.3
C106 C105 C104 119.9(3)
C106 C105 H00M 120.1
C104 C105 H00M 120.1
C111 C112 C107 120.9(4)
C111 C112 H00N 119.5
C107 C112 H00N 119.5
C117 C118 C113 121.3(4)
C117 C118 H01A 119.4
C113 C118 H01A 119.4
N4 C106 C105 120.5(3)
N4 C106 H01B 119.7
C105 C106 H01B 119.7
N3 B1 C119 115.3(3)
N3 B1 C113 108.4(3)
C119 B1 C113 115.3(3)
N3 B1 N4 97.2(2)
C119 B1 N4 109.2(3)
C113 B1 N4 110.0(3)
N1 B2 C19 108.3(3)
N1 B2 N2 97.7(2)
C19 B2 N2 111.3(3)
N1 B2 C13 113.6(3)
C19 B2 C13 116.8(3)
N2 B2 C13 107.5(3)
C22 C23 C24 120.2(4)
C22 C23 H01C 119.9
C24 C23 H01C 119.9
C8 C7 C12 118.9(4)
C8 C7 C1 120.5(4)
C12 C7 C1 120.6(4)
C119 C124 C123 121.8(4)
C119 C124 H01D 119.1
C123 C124 H01D 119.1
C5 C4 C3 119.8(3)
C5 C4 H01E 120.1
C3 C4 H01E 120.1
C16 C17 C18 120.2(4)
C16 C17 H01F 119.9
C18 C17 H01F 119.9
C17 C16 C15 119.8(4)
C17 C16 H01G 120.1
C15 C16 H01G 120.1
C21 C22 C23 119.5(4)
C21 C22 H01H 120.2
C23 C22 H01H 120.2
C110 C109 C108 120.1(4)
C110 C109 H01I 119.9
C108 C109 H01I 119.9
C16 C15 C14 120.5(4)
C16 C15 H01J 119.7
C14 C15 H01J 119.7
C116 C117 C118 120.9(4)
C116 C117 H01K 119.6
C118 C117 H01K 119.6
C117 C116 C115 119.7(4)
C117 C116 H01L 120.2
C115 C116 H01L 120.2
C110 C111 C112 119.6(4)
C110 C111 H01M 120.2
C112 C111 H01M 120.2
C122 C121 C120 120.5(4)
C122 C121 H01N 119.8
C120 C121 H01N 119.8
C109 C110 C111 120.4(4)
C109 C110 H01O 119.8
C111 C110 H01O 119.8
C116 C115 C114 119.4(4)
C116 C115 H01P 120.3
C114 C115 H01P 120.3
C7 C8 C9 120.6(6)
C7 C8 H01Q 119.7
C9 C8 H01Q 119.7
Cl4 C201 Cl3 108.4(3)
Cl4 C201 Cl5 109.9(3)
Cl3 C201 Cl5 111.0(3)
Cl4 C201 H6A 109.2
Cl3 C201 H6A 109.2
Cl5 C201 H6A 109.2
C121 C122 C123 119.6(4)
C121 C122 H01Z 120.2
C123 C122 H01Z 120.2
C122 C123 C124 120.1(5)
C122 C123 H02A 120.0
C124 C123 H02A 120.0
C7 C12 C11 120.1(6)
C7 C12 H02B 120.0
C11 C12 H02B 120.0
C10 C9 C8 120.6(6)
C10 C9 H02C 119.7
C8 C9 H02C 119.7
C9 C10 C11 119.8(6)
C9 C10 H02E 120.1
C11 C10 H02E 120.1
C10 C11 C12 119.9(6)
C10 C11 H02F 120.0
C12 C11 H02F 120.0
C27A C25A Pd1 70.7(7)
C27A C25A H25A 116.5
Pd1 C25A H25A 116.5
C27A C25A H25B 116.5
Pd1 C25A H25B 116.5
H25A C25A H25B 113.5
C27A C26A Pd1 71.3(12)
C27A C26A H26A 116.5
Pd1 C26A H26A 116.5
C27A C26A H26B 116.5
Pd1 C26A H26B 116.5
H26A C26A H26B 113.5
C26A C27A C25A 117.1(16)
C26A C27A Pd1 70.5(15)
C25A C27A Pd1 70.5(8)
C26A C27A H27A 121.0
C25A C27A H27A 121.0
Pd1 C27A H27A 121.0
C27B C25B Pd1 68(2)
C27B C25B H25C 116.9
Pd1 C25B H25C 116.9
C27B C25B H25D 116.9
Pd1 C25B H25D 116.9
H25C C25B H25D 114.0
C27B C26B Pd1 68(4)
C27B C26B H26C 116.9
Pd1 C26B H26C 116.9
C27B C26B H26D 116.9
Pd1 C26B H26D 116.9
H26C C26B H26D 113.9
C26B C27B C25B 121(4)
C26B C27B Pd1 75(5)
C25B C27B Pd1 75(3)
C26B C27B H27B 119.4
C25B C27B H27B 119.4
Pd1 C27B H27B 119.4
C26C C25C Pd2 70.4(3)
C26C C25C H25E 116.6
Pd2 C25C H25E 116.6
C26C C25C H25F 116.6
Pd2 C25C H25F 116.6
H25E C25C H25F 113.6
C26C C27C Pd2 70.1(3)
C26C C27C H27C 116.6
Pd2 C27C H27C 116.6
C26C C27C H27D 116.6
Pd2 C27C H27D 116.6
H27C C27C H27D 113.6
C25C C26C C27C 122.2(7)
C25C C26C Pd2 71.7(3)
C27C C26C Pd2 72.0(3)
C25C C26C H26E 118.2
C27C C26C H26E 118.2
Pd2 C26C H26E 118.2

loop_
_geom_bond_atom_site_label_1
_geom_bond_atom_site_label_2
_geom_bond_distance
Pd2 C26C 2.095(5)
Pd2 N3 2.110(2)
Pd2 C25C 2.111(4)
Pd2 C27C 2.119(4)
Pd2 Cl2 2.3612(10)
Pd1 C27B 2.10(2)
Pd1 C26A 2.10(3)
Pd1 C25A 2.106(17)
Pd1 C27A 2.109(6)
Pd1 N1 2.110(3)
Pd1 C26B 2.18(10)
Pd1 C25B 2.19(6)
Pd1 Cl1 2.3570(11)
Cl5 C201 1.762(5)
Cl4 C201 1.725(5)
Cl3 C201 1.753(5)
N3 C101 1.285(4)
N3 B1 1.563(4)
N1 C1 1.275(4)
N1 B2 1.567(4)
N2 C6 1.335(4)
N2 C2 1.350(4)
N2 B2 1.609(4)
N4 C106 1.336(4)
N4 C102 1.346(4)
N4 B1 1.619(4)
C102 C103 1.387(4)
C102 C101 1.477(4)
C101 C107 1.480(4)
C13 C14 1.397(5)
C13 C18 1.397(5)
C13 B2 1.610(5)
C2 C3 1.380(4)
C2 C1 1.474(5)
C113 C114 1.379(5)
C113 C118 1.399(5)
C113 B1 1.610(5)
C19 C20 1.391(5)
C19 C24 1.395(5)
C19 B2 1.604(5)
C103 C104 1.378(5)
C103 H5A 0.9500
C119 C124 1.383(5)
C119 C120 1.394(5)
C119 B1 1.602(5)
C1 C7 1.485(5)
C107 C112 1.381(5)
C107 C108 1.384(4)
C24 C23 1.390(5)
C24 H00A 0.9500
C3 C4 1.378(5)
C3 H00B 0.9500
C6 C5 1.381(5)
C6 H00C 0.9500
C20 C21 1.385(5)
C20 H00D 0.9500
C14 C15 1.383(5)
C14 H00E 0.9500
C108 C109 1.384(5)
C108 H00F 0.9500
C114 C115 1.387(5)
C114 H00G 0.9500
C18 C17 1.387(5)
C18 H00H 0.9500
C120 C121 1.380(6)
C120 H00I 0.9500
C21 C22 1.366(6)
C21 H00J 0.9500
C5 C4 1.376(5)
C5 H00K 0.9500
C104 C105 1.380(5)
C104 H00L 0.9500
C105 C106 1.373(5)
C105 H00M 0.9500
C112 C111 1.380(5)
C112 H00N 0.9500
C118 C117 1.387(6)
C118 H01A 0.9500
C106 H01B 0.9500
C23 C22 1.371(6)
C23 H01C 0.9500
C7 C8 1.352(6)
C7 C12 1.364(6)
C124 C123 1.397(6)
C124 H01D 0.9500
C4 H01E 0.9500
C17 C16 1.368(6)
C17 H01F 0.9500
C16 C15 1.369(6)
C16 H01G 0.9500
C22 H01H 0.9500
C109 C110 1.369(6)
C109 H01I 0.9500
C15 H01J 0.9500
C117 C116 1.352(7)
C117 H01K 0.9500
C116 C115 1.373(6)
C116 H01L 0.9500
C111 C110 1.369(6)
C111 H01M 0.9500
C121 C122 1.346(7)
C121 H01N 0.9500
C110 H01O 0.9500
C115 H01P 0.9500
C8 C9 1.380(7)
C8 H01Q 0.9500
C201 H6A 1.0000
C122 C123 1.366(7)
C122 H01Z 0.9500
C123 H02A 0.9500
C12 C11 1.391(7)
C12 H02B 0.9500
C9 C10 1.341(9)
C9 H02C 0.9500
C10 C11 1.352(9)
C10 H02E 0.9500
C11 H02F 0.9500
C25A C27A 1.398(13)
C25A H25A 0.9900
C25A H25B 0.9900
C26A C27A 1.38(2)
C26A H26A 0.9900
C26A H26B 0.9900
C27A H27A 1.0000
C25B C27B 1.38(2)
C25B H25C 0.9900
C25B H25D 0.9900
C26B C27B 1.37(3)
C26B H26C 0.9900
C26B H26D 0.9900
C27B H27B 1.0000
C25C C26C 1.365(8)
C25C H25E 0.9900
C25C H25F 0.9900
C27C C26C 1.367(7)
C27C H27C 0.9900
C27C H27D 0.9900
C26C H26E 1.0000
